data_7215270
loop_
_publ_author_name
'B\'eziau, Antoine'
'Baudron, St\'ephane A.'
'Rasoloarison, Dimby'
'Hosseini, Mir Wais'

_publ_section_title
;
 Rigid yet flexible heteroleptic Co(iii) dipyrrin complexes for the
 construction of heterometallic 1- and 2-D coordination polymers
;
_journal_issue 23
_journal_name_full CrystEngComm
_journal_page_first 4973
_journal_paper_doi 10.1039/c4ce00273c
_journal_volume 16
_journal_year 2014
_chemical_formula_moiety 'C66 H54 Cd Cl2 Co2 N12 O4, C3 H7 N O'
_chemical_formula_sum 'C69 H61 Cd Cl2 Co2 N13 O5'
_chemical_formula_weight 1453.47
_chemical_name_systematic
;
 ?
;
_space_group_IT_number 14
_symmetry_cell_setting monoclinic
_symmetry_space_group_name_Hall '-P 2yn'
_symmetry_space_group_name_H-M 'P 1 21/n 1'
_atom_sites_solution_hydrogens geom
_atom_sites_solution_primary direct
_atom_sites_solution_secondary difmap
_audit_creation_method SHELXL-97
_cell_angle_alpha 90.00
_cell_angle_beta 97.7030(10)
_cell_angle_gamma 90.00
_cell_formula_units_Z 4
_cell_length_a 21.3913(5)
_cell_length_b 14.0119(3)
_cell_length_c 26.0194(7)
_cell_measurement_reflns_used 8992
_cell_measurement_temperature 173(2)
_cell_measurement_theta_max 26.72
_cell_measurement_theta_min 2.45
_cell_volume 7728.5(3)
_computing_cell_refinement 'Bruker SAINT'
_computing_data_collection 'Bruker APEX2'
_computing_data_reduction 'Bruker SAINT'
_computing_molecular_graphics 'Bruker SHELXTL'
_computing_publication_material 'Bruker SHELXTL'
_computing_structure_refinement 'SHELXL-97 (Sheldrick, 2008)'
_computing_structure_solution 'SHELXS-97 (Sheldrick, 2008)'
_diffrn_ambient_temperature 173(2)
_diffrn_measured_fraction_theta_full 0.991
_diffrn_measured_fraction_theta_max 0.991
_diffrn_measurement_device_type 'Bruker APEX-II CCD'
_diffrn_measurement_method '\f and \w scans'
_diffrn_radiation_monochromator graphite
_diffrn_radiation_source 'fine-focus sealed tube'
_diffrn_radiation_type MoK\a
_diffrn_radiation_wavelength 0.71073
_diffrn_reflns_av_R_equivalents 0.0659
_diffrn_reflns_av_sigmaI/netI 0.0769
_diffrn_reflns_limit_h_max 30
_diffrn_reflns_limit_h_min -29
_diffrn_reflns_limit_k_max 18
_diffrn_reflns_limit_k_min -19
_diffrn_reflns_limit_l_max 36
_diffrn_reflns_limit_l_min -36
_diffrn_reflns_number 87748
_diffrn_reflns_theta_full 30.07
_diffrn_reflns_theta_max 30.07
_diffrn_reflns_theta_min 1.58
_exptl_absorpt_coefficient_mu 0.818
_exptl_absorpt_correction_T_max 0.9919
_exptl_absorpt_correction_T_min 0.9227
_exptl_absorpt_correction_type multi-scan
_exptl_absorpt_process_details sadabs
_exptl_crystal_colour dark-red
_exptl_crystal_density_diffrn 1.249
_exptl_crystal_density_meas ?
_exptl_crystal_density_method 'not measured'
_exptl_crystal_description plate
_exptl_crystal_F_000 2968
_exptl_crystal_size_max 0.10
_exptl_crystal_size_mid 0.05
_exptl_crystal_size_min 0.01
_platon_squeeze_details
;
The disordered solvent corresponds to a mixture of DMF, MeOH and H2O.
;
_refine_diff_density_max 1.702
_refine_diff_density_min -1.965
_refine_diff_density_rms 0.109
_refine_ls_extinction_method none
_refine_ls_goodness_of_fit_ref 1.032
_refine_ls_hydrogen_treatment constr
_refine_ls_matrix_type full
_refine_ls_number_parameters 814
_refine_ls_number_reflns 22479
_refine_ls_number_restraints 0
_refine_ls_restrained_S_all 1.032
_refine_ls_R_factor_all 0.0980
_refine_ls_R_factor_gt 0.0592
_refine_ls_shift/su_max 0.001
_refine_ls_shift/su_mean 0.000
_refine_ls_structure_factor_coef Fsqd
_refine_ls_weighting_details 'calc w=1/[\s^2^(Fo^2^)+(0.0868P)^2^+0.0000P] where P=(Fo^2^+2Fc^2^)/3'
_refine_ls_weighting_scheme calc
_refine_ls_wR_factor_gt 0.1615
_refine_ls_wR_factor_ref 0.1750
_reflns_number_gt 13193
_reflns_number_total 22479
_reflns_threshold_expression >2sigma(I)
_cod_data_source_file c4ce00273c1.cif
_cod_data_source_block CP9
_cod_depositor_comments
;
The following automatic conversions were performed:

'_symmetry_cell_setting' value 'Monoclinic' changed to 'monoclinic'
according to
/usr/data/users/saulius/crontab/automatic-downloads/rss-feeds/RSC/lib/dictionaries/cif_core.dic
dictionary named 'cif_core.dic' version 2.4.2 from 2011-04-26.

Automatic conversion script
Id: cif_fix_values 2281 2013-09-26 08:29:07Z andrius 

 Adding full bibliography for 7215264--7215273.cif.

The following automatic conversions were performed:

'_exptl_crystal_density_meas' value 'not measured' was changed to '?'
- the value is perceived as not measured.

Automatic conversion script
Id: cif_fix_values 3008 2015-01-20 13:52:24Z robertas 
;
_cod_original_sg_symbol_H-M 'P2(1)/n  '
_cod_database_code 7215270

loop_
_symmetry_equiv_pos_as_xyz
'x, y, z'
'-x+1/2, y+1/2, -z+1/2'
'-x, -y, -z'
'x-1/2, -y-1/2, z-1/2'

loop_
_atom_site_label
_atom_site_type_symbol
_atom_site_fract_x
_atom_site_fract_y
_atom_site_fract_z
_atom_site_U_iso_or_equiv
_atom_site_adp_type
_atom_site_occupancy
_atom_site_symmetry_multiplicity
_atom_site_calc_flag
_atom_site_refinement_flags
C1 C 0.36764(16) 0.2616(3) -0.31254(15) 0.0409(10) Uani 1 1 d .
H1 H 0.4047 0.2899 -0.2970 0.049 Uiso 1 1 calc R
C2 C 0.35116(18) 0.2512(3) -0.36661(15) 0.0410(10) Uani 1 1 d .
H2 H 0.3747 0.2703 -0.3924 0.049 Uiso 1 1 calc R
C3 C 0.29349(17) 0.2071(3) -0.37351(14) 0.0363(9) Uani 1 1 d .
H3 H 0.2698 0.1917 -0.4050 0.044 Uiso 1 1 calc R
C4 C 0.27664(16) 0.1894(3) -0.32326(14) 0.0323(8) Uani 1 1 d .
C5 C 0.22282(16) 0.1421(3) -0.31053(13) 0.0291(8) Uani 1 1 d .
C6 C 0.21188(15) 0.1224(3) -0.26038(14) 0.0316(8) Uani 1 1 d .
C7 C 0.16235(17) 0.0644(3) -0.24332(15) 0.0399(10) Uani 1 1 d .
H7 H 0.1286 0.0370 -0.2644 0.048 Uiso 1 1 calc R
C8 C 0.17449(18) 0.0575(3) -0.19017(16) 0.0420(10) Uani 1 1 d .
H8 H 0.1508 0.0244 -0.1685 0.050 Uiso 1 1 calc R
C9 C 0.22959(17) 0.1100(3) -0.17525(15) 0.0374(9) Uani 1 1 d .
H9 H 0.2481 0.1172 -0.1411 0.045 Uiso 1 1 calc R
C10 C 0.17554(16) 0.1107(3) -0.35423(13) 0.0306(8) Uani 1 1 d .
C11 C 0.14390(18) 0.1745(3) -0.38859(16) 0.0403(10) Uani 1 1 d .
H11 H 0.1522 0.2394 -0.3846 0.048 Uiso 1 1 calc R
C12 C 0.09977(17) 0.1434(3) -0.42917(14) 0.0354(9) Uani 1 1 d .
H12 H 0.0794 0.1881 -0.4520 0.042 Uiso 1 1 calc R
C13 C 0.11631(17) -0.0122(3) -0.40419(14) 0.0327(8) Uani 1 1 d .
H13 H 0.1077 -0.0768 -0.4095 0.039 Uiso 1 1 calc R
C14 C 0.16085(16) 0.0142(3) -0.36267(14) 0.0323(8) Uani 1 1 d .
H14 H 0.1808 -0.0320 -0.3406 0.039 Uiso 1 1 calc R
C15 C 0.35702(18) 0.2266(3) -0.10122(14) 0.0403(10) Uani 1 1 d .
H15 H 0.3944 0.1951 -0.1051 0.048 Uiso 1 1 calc R
C16 C 0.3361(2) 0.2460(4) -0.05362(15) 0.0530(13) Uani 1 1 d .
H16 H 0.3568 0.2304 -0.0210 0.064 Uiso 1 1 calc R
C17 C 0.2791(2) 0.2926(4) -0.06403(16) 0.0522(12) Uani 1 1 d .
H17 H 0.2540 0.3141 -0.0399 0.063 Uiso 1 1 calc R
C18 C 0.26600(17) 0.3013(3) -0.11880(14) 0.0353(9) Uani 1 1 d .
C19 C 0.21475(16) 0.3465(3) -0.14632(14) 0.0322(8) Uani 1 1 d .
C20 C 0.20869(16) 0.3647(3) -0.19952(13) 0.0306(8) Uani 1 1 d .
C21 C 0.16323(17) 0.4228(3) -0.23077(15) 0.0381(9) Uani 1 1 d .
H21 H 0.1272 0.4494 -0.2203 0.046 Uiso 1 1 calc R
C22 C 0.18190(18) 0.4321(3) -0.27808(16) 0.0402(10) Uani 1 1 d .
H22 H 0.1615 0.4662 -0.3061 0.048 Uiso 1 1 calc R
C23 C 0.23809(17) 0.3800(3) -0.27661(14) 0.0323(8) Uani 1 1 d .
H23 H 0.2611 0.3748 -0.3044 0.039 Uiso 1 1 calc R
C24 C 0.16346(17) 0.3795(3) -0.11718(14) 0.0344(9) Uani 1 1 d .
C25 C 0.1300(2) 0.3165(3) -0.09067(18) 0.0479(11) Uani 1 1 d .
H25 H 0.1370 0.2513 -0.0932 0.057 Uiso 1 1 calc R
C26 C 0.0863(2) 0.3492(3) -0.06045(18) 0.0471(11) Uani 1 1 d .
H26 H 0.0644 0.3049 -0.0431 0.056 Uiso 1 1 calc R
C27 C 0.10659(18) 0.5042(3) -0.08062(16) 0.0409(10) Uani 1 1 d .
H27 H 0.0990 0.5691 -0.0775 0.049 Uiso 1 1 calc R
C28 C 0.15108(19) 0.4743(3) -0.11153(17) 0.0443(11) Uani 1 1 d .
H28 H 0.1727 0.5194 -0.1286 0.053 Uiso 1 1 calc R
C29 C 0.48180(17) 0.4127(3) -0.19001(16) 0.0438(10) Uani 1 1 d .
H29A H 0.4787 0.4444 -0.2230 0.066 Uiso 1 1 calc R
H29B H 0.5249 0.3950 -0.1790 0.066 Uiso 1 1 calc R
H29C H 0.4677 0.4549 -0.1649 0.066 Uiso 1 1 calc R
C30 C 0.44147(16) 0.3252(3) -0.19492(13) 0.0321(8) Uani 1 1 d .
C31 C 0.46961(17) 0.2368(3) -0.18698(14) 0.0365(9) Uani 1 1 d .
H31 H 0.5133 0.2352 -0.1787 0.044 Uiso 1 1 calc R
C32 C 0.43771(16) 0.1496(3) -0.19032(14) 0.0337(9) Uani 1 1 d .
C33 C 0.47357(18) 0.0587(3) -0.18248(18) 0.0481(11) Uani 1 1 d .
H33A H 0.4610 0.0251 -0.1534 0.072 Uiso 1 1 calc R
H33B H 0.5179 0.0723 -0.1760 0.072 Uiso 1 1 calc R
H33C H 0.4650 0.0199 -0.2130 0.072 Uiso 1 1 calc R
C34 C 0.36687(17) 0.7094(4) 0.20150(16) 0.0488(12) Uani 1 1 d .
H34 H 0.4044 0.7361 0.2174 0.059 Uiso 1 1 calc R
C35 C 0.3503(2) 0.7005(4) 0.14767(17) 0.0604(14) Uani 1 1 d .
H35 H 0.3746 0.7195 0.1224 0.072 Uiso 1 1 calc R
C36 C 0.29276(19) 0.6595(3) 0.13927(16) 0.0465(11) Uani 1 1 d .
H36 H 0.2696 0.6453 0.1073 0.056 Uiso 1 1 calc R
C37 C 0.27452(16) 0.6423(3) 0.18903(14) 0.0354(9) Uani 1 1 d .
C38 C 0.22000(16) 0.5947(3) 0.20055(14) 0.0326(8) Uani 1 1 d .
C39 C 0.20896(16) 0.5694(3) 0.25047(14) 0.0328(8) Uani 1 1 d .
C40 C 0.16149(18) 0.5083(3) 0.26513(16) 0.0400(10) Uani 1 1 d .
H40 H 0.1287 0.4811 0.2428 0.048 Uiso 1 1 calc R
C41 C 0.17221(19) 0.4965(3) 0.31712(17) 0.0431(10) Uani 1 1 d .
H41 H 0.1486 0.4595 0.3372 0.052 Uiso 1 1 calc R
C42 C 0.22628(18) 0.5512(3) 0.33502(15) 0.0393(9) Uani 1 1 d .
H42 H 0.2442 0.5557 0.3695 0.047 Uiso 1 1 calc R
C43 C 0.17209(16) 0.5693(3) 0.15560(14) 0.0341(9) Uani 1 1 d .
C44 C 0.16428(17) 0.4786(3) 0.13558(14) 0.0342(9) Uani 1 1 d .
H44 H 0.1889 0.4288 0.1508 0.041 Uiso 1 1 calc R
C45 C 0.11976(16) 0.4611(3) 0.09266(14) 0.0312(8) Uani 1 1 d .
H45 H 0.1154 0.3993 0.0796 0.037 Uiso 1 1 calc R
C46 C 0.0907(2) 0.6188(3) 0.08840(18) 0.0571(14) Uani 1 1 d .
H46 H 0.0657 0.6676 0.0725 0.069 Uiso 1 1 calc R
C47 C 0.1341(2) 0.6406(3) 0.13031(19) 0.0609(15) Uani 1 1 d .
H47 H 0.1382 0.7032 0.1420 0.073 Uiso 1 1 calc R
C48 C 0.3496(2) 0.6699(4) 0.41211(16) 0.0532(12) Uani 1 1 d .
H48 H 0.3879 0.6407 0.4090 0.064 Uiso 1 1 calc R
C49 C 0.3245(2) 0.6817(5) 0.45942(18) 0.0766(18) Uani 1 1 d .
H49 H 0.3430 0.6619 0.4921 0.092 Uiso 1 1 calc R
C50 C 0.2685(2) 0.7272(4) 0.44811(18) 0.0695(16) Uani 1 1 d .
H50 H 0.2412 0.7441 0.4715 0.083 Uiso 1 1 calc R
C51 C 0.25931(19) 0.7444(3) 0.39370(16) 0.0439(11) Uani 1 1 d .
C52 C 0.21072(18) 0.7964(3) 0.36544(17) 0.0419(10) Uani 1 1 d .
C53 C 0.20684(17) 0.8184(3) 0.31259(17) 0.0391(10) Uani 1 1 d .
C54 C 0.16406(19) 0.8806(3) 0.2820(2) 0.0512(12) Uani 1 1 d .
H54 H 0.1289 0.9103 0.2923 0.061 Uiso 1 1 calc R
C55 C 0.1841(2) 0.8879(3) 0.2359(2) 0.0529(12) Uani 1 1 d .
H55 H 0.1658 0.9249 0.2082 0.063 Uiso 1 1 calc R
C56 C 0.23807(18) 0.8297(3) 0.23656(18) 0.0429(10) Uani 1 1 d .
H56 H 0.2608 0.8224 0.2088 0.052 Uiso 1 1 calc R
C57 C 0.1615(2) 0.8385(4) 0.3943(2) 0.0711(8) Uani 1 1 d .
C58 C 0.1129(2) 0.7880(4) 0.4089(2) 0.0711(8) Uani 1 1 d .
H58 H 0.1080 0.7240 0.3999 0.085 Uiso 1 1 calc R
C59 C 0.0705(2) 0.8316(4) 0.4371(2) 0.0711(8) Uani 1 1 d .
H59 H 0.0385 0.7942 0.4475 0.085 Uiso 1 1 calc R
C60 C 0.1182(2) 0.9740(4) 0.4348(2) 0.0711(8) Uani 1 1 d .
H60 H 0.1208 1.0387 0.4426 0.085 Uiso 1 1 calc R
C61 C 0.1630(2) 0.9322(3) 0.4065(2) 0.0711(8) Uani 1 1 d .
H61 H 0.1945 0.9703 0.3960 0.085 Uiso 1 1 calc R
C62 C 0.47831(17) 0.8598(3) 0.32288(16) 0.0435(10) Uani 1 1 d .
H62A H 0.4835 0.8821 0.2888 0.065 Uiso 1 1 calc R
H62B H 0.5188 0.8444 0.3416 0.065 Uiso 1 1 calc R
H62C H 0.4588 0.9089 0.3410 0.065 Uiso 1 1 calc R
C63 C 0.43740(16) 0.7728(3) 0.31849(13) 0.0383(10) Uani 1 1 d .
C64 C 0.46555(17) 0.6838(3) 0.32752(16) 0.0451(11) Uani 1 1 d .
H64 H 0.5091 0.6822 0.3368 0.054 Uiso 1 1 calc R
C65 C 0.43347(18) 0.5964(3) 0.32380(16) 0.0442(11) Uani 1 1 d .
C66 C 0.4695(2) 0.5045(3) 0.3319(2) 0.0680(16) Uani 1 1 d .
H66A H 0.4574 0.4719 0.3615 0.102 Uiso 1 1 calc R
H66B H 0.5139 0.5179 0.3378 0.102 Uiso 1 1 calc R
H66C H 0.4602 0.4650 0.3017 0.102 Uiso 1 1 calc R
N1 N 0.32338(13) 0.2256(2) -0.28649(11) 0.0306(7) Uani 1 1 d .
N2 N 0.25249(13) 0.1486(2) -0.21594(11) 0.0296(7) Uani 1 1 d .
N3 N 0.08564(13) 0.0500(2) -0.43644(10) 0.0276(6) Uani 1 1 d .
N4 N 0.31563(13) 0.2599(2) -0.14067(11) 0.0317(7) Uani 1 1 d .
N5 N 0.25464(12) 0.3386(2) -0.23006(11) 0.0275(6) Uani 1 1 d .
N6 N 0.07423(14) 0.4415(2) -0.05513(11) 0.0336(7) Uani 1 1 d .
N7 N 0.32167(13) 0.6744(2) 0.22703(11) 0.0332(7) Uani 1 1 d .
N8 N 0.24833(13) 0.5959(2) 0.29541(11) 0.0319(7) Uani 1 1 d .
N9 N 0.08282(14) 0.5302(2) 0.06940(11) 0.0303(7) Uani 1 1 d .
N10 N 0.31046(14) 0.7066(3) 0.37252(12) 0.0393(8) Uani 1 1 d .
N11 N 0.25201(13) 0.7865(2) 0.28218(12) 0.0321(7) Uani 1 1 d .
N12 N 0.07240(14) 0.9216(2) 0.45020(12) 0.0365(8) Uani 1 1 d .
O2 O 0.38214(10) 0.34007(18) -0.20878(9) 0.0305(6) Uani 1 1 d .
O1 O 0.37786(11) 0.14018(18) -0.19946(10) 0.0331(6) Uani 1 1 d .
O4 O 0.37842(11) 0.7871(2) 0.30520(10) 0.0365(6) Uani 1 1 d .
O3 O 0.37340(11) 0.58727(19) 0.31428(10) 0.0388(7) Uani 1 1 d .
Cl1 Cl 0.01307(4) 0.15748(7) -0.54971(4) 0.0371(2) Uani 1 1 d .
Cl2 Cl 0.01092(4) 0.67153(7) -0.03467(4) 0.0368(2) Uani 1 1 d .
Co1 Co 0.31885(2) 0.24191(4) -0.213285(17) 0.02762(12) Uani 1 1 d .
Co2 Co 0.31515(2) 0.68965(4) 0.299605(19) 0.03118(13) Uani 1 1 d .
Cd1 Cd 0.0000 0.0000 -0.5000 0.02241(9) Uani 1 2 d S
Cd2 Cd 0.0000 0.5000 0.0000 0.02354(9) Uani 1 2 d S
C67 C 0.0436(4) 0.2734(9) 0.6960(6) 0.211(8) Uani 1 1 d .
H67 H 0.0807 0.2381 0.7010 0.253 Uiso 1 1 calc R
C68 C -0.0475(3) 0.3299(7) 0.7337(6) 0.250(9) Uani 1 1 d .
H68A H -0.0394 0.3933 0.7470 0.376 Uiso 1 1 calc R
H68B H -0.0719 0.2955 0.7560 0.376 Uiso 1 1 calc R
H68C H -0.0705 0.3333 0.6995 0.376 Uiso 1 1 calc R
C69 C 0.0314(5) 0.2427(7) 0.7844(5) 0.218(7) Uani 1 1 d .
H69A H 0.0013 0.2528 0.8081 0.327 Uiso 1 1 calc R
H69B H 0.0706 0.2727 0.7976 0.327 Uiso 1 1 calc R
H69C H 0.0380 0.1754 0.7806 0.327 Uiso 1 1 calc R
N13 N 0.0065(3) 0.2854(4) 0.7320(3) 0.108(2) Uani 1 1 d .
O5 O 0.0196(4) 0.3229(4) 0.6458(3) 0.159(3) Uani 1 1 d .

loop_
_atom_site_aniso_label
_atom_site_aniso_U_11
_atom_site_aniso_U_22
_atom_site_aniso_U_33
_atom_site_aniso_U_23
_atom_site_aniso_U_13
_atom_site_aniso_U_12
C1 0.0191(17) 0.070(3) 0.0344(19) -0.0159(19) 0.0052(14) -0.0099(18)
C2 0.0301(19) 0.063(3) 0.0307(19) -0.0094(19) 0.0085(15) -0.0068(19)
C3 0.0313(19) 0.050(3) 0.0270(17) -0.0088(17) 0.0000(15) 0.0008(18)
C4 0.0240(17) 0.043(2) 0.0293(18) -0.0118(16) 0.0021(14) 0.0032(16)
C5 0.0215(16) 0.036(2) 0.0289(17) -0.0091(15) -0.0008(13) 0.0043(15)
C6 0.0177(16) 0.043(2) 0.0326(18) -0.0077(16) -0.0008(13) 0.0023(15)
C7 0.0213(17) 0.060(3) 0.038(2) -0.0065(19) 0.0013(15) -0.0040(17)
C8 0.0288(19) 0.056(3) 0.043(2) -0.004(2) 0.0114(17) -0.0037(19)
C9 0.0303(19) 0.048(3) 0.034(2) -0.0049(18) 0.0043(15) 0.0014(17)
C10 0.0208(16) 0.042(2) 0.0280(17) -0.0023(16) 0.0002(13) 0.0006(15)
C11 0.033(2) 0.033(2) 0.050(2) -0.0120(18) -0.0125(17) 0.0015(17)
C12 0.0326(19) 0.031(2) 0.038(2) -0.0017(16) -0.0135(16) 0.0029(16)
C13 0.0283(18) 0.039(2) 0.0297(18) 0.0008(16) -0.0013(14) -0.0012(16)
C14 0.0243(17) 0.040(2) 0.0299(18) 0.0009(16) -0.0049(14) -0.0054(15)
C15 0.0288(19) 0.061(3) 0.0292(18) -0.0034(18) -0.0023(15) 0.0077(18)
C16 0.049(3) 0.087(4) 0.0219(18) -0.003(2) 0.0006(17) 0.020(2)
C17 0.046(3) 0.081(4) 0.032(2) -0.007(2) 0.0110(18) 0.018(2)
C18 0.0277(18) 0.053(3) 0.0261(17) -0.0064(17) 0.0084(14) 0.0063(17)
C19 0.0256(17) 0.041(2) 0.0316(18) -0.0100(16) 0.0088(14) 0.0042(16)
C20 0.0212(16) 0.042(2) 0.0291(17) -0.0069(16) 0.0047(13) 0.0058(15)
C21 0.0221(17) 0.052(3) 0.041(2) -0.0025(19) 0.0055(15) 0.0089(17)
C22 0.034(2) 0.044(3) 0.041(2) 0.0018(18) -0.0023(17) 0.0082(18)
C23 0.0301(18) 0.038(2) 0.0291(18) -0.0016(16) 0.0047(14) 0.0005(16)
C24 0.0303(19) 0.042(2) 0.0329(19) 0.0004(17) 0.0113(15) 0.0079(17)
C25 0.055(3) 0.037(3) 0.058(3) -0.004(2) 0.031(2) 0.007(2)
C26 0.046(2) 0.041(3) 0.060(3) 0.006(2) 0.029(2) 0.008(2)
C27 0.034(2) 0.044(3) 0.048(2) -0.0042(19) 0.0194(18) 0.0015(18)
C28 0.040(2) 0.044(3) 0.055(3) -0.006(2) 0.030(2) -0.0027(18)
C29 0.0209(18) 0.064(3) 0.046(2) -0.018(2) 0.0004(16) -0.0042(18)
C30 0.0217(16) 0.050(3) 0.0240(16) -0.0128(16) 0.0020(13) -0.0040(16)
C31 0.0199(17) 0.054(3) 0.0348(19) -0.0087(18) 0.0003(14) 0.0045(17)
C32 0.0201(16) 0.049(3) 0.0298(18) -0.0097(17) -0.0026(13) 0.0072(16)
C33 0.028(2) 0.053(3) 0.062(3) -0.012(2) -0.0002(19) 0.0085(19)
C34 0.0197(18) 0.089(4) 0.038(2) -0.019(2) 0.0070(16) -0.006(2)
C35 0.033(2) 0.114(4) 0.036(2) -0.017(3) 0.0073(18) -0.008(3)
C36 0.033(2) 0.074(3) 0.033(2) -0.015(2) 0.0034(16) -0.004(2)
C37 0.0235(17) 0.052(3) 0.0295(18) -0.0125(17) -0.0019(14) 0.0045(17)
C38 0.0246(17) 0.037(2) 0.0336(19) -0.0148(16) -0.0058(14) 0.0060(15)
C39 0.0226(17) 0.037(2) 0.0358(19) -0.0095(16) -0.0054(14) 0.0019(15)
C40 0.0268(19) 0.049(3) 0.042(2) -0.0114(19) -0.0033(16) -0.0064(18)
C41 0.036(2) 0.050(3) 0.044(2) -0.005(2) 0.0086(18) -0.0063(19)
C42 0.035(2) 0.051(3) 0.0319(19) -0.0100(18) 0.0055(16) -0.0007(19)
C43 0.0224(17) 0.044(2) 0.0335(19) -0.0097(17) -0.0039(14) 0.0046(16)
C44 0.0265(18) 0.037(2) 0.0361(19) 0.0008(16) -0.0045(15) -0.0002(15)
C45 0.0239(17) 0.037(2) 0.0315(18) -0.0030(16) -0.0012(14) -0.0041(15)
C46 0.051(3) 0.044(3) 0.065(3) -0.016(2) -0.032(2) 0.012(2)
C47 0.057(3) 0.037(3) 0.077(3) -0.027(2) -0.033(2) 0.022(2)
C48 0.035(2) 0.090(4) 0.034(2) -0.016(2) 0.0024(17) -0.008(2)
C49 0.056(3) 0.142(6) 0.030(2) -0.015(3) 0.001(2) -0.004(3)
C50 0.055(3) 0.117(5) 0.040(3) -0.030(3) 0.020(2) -0.011(3)
C51 0.036(2) 0.057(3) 0.042(2) -0.025(2) 0.0139(18) -0.007(2)
C52 0.033(2) 0.039(3) 0.058(3) -0.024(2) 0.0225(19) -0.0104(18)
C53 0.0231(18) 0.037(2) 0.061(3) -0.016(2) 0.0165(18) -0.0024(16)
C54 0.031(2) 0.034(3) 0.093(4) -0.009(2) 0.026(2) 0.0005(18)
C55 0.032(2) 0.041(3) 0.085(4) 0.014(2) 0.006(2) 0.0049(19)
C56 0.0271(19) 0.045(3) 0.058(3) -0.004(2) 0.0096(18) -0.0041(18)
C57 0.0618(14) 0.0486(14) 0.116(2) -0.0362(14) 0.0593(14) -0.0149(11)
C58 0.0618(14) 0.0486(14) 0.116(2) -0.0362(14) 0.0593(14) -0.0149(11)
C59 0.0618(14) 0.0486(14) 0.116(2) -0.0362(14) 0.0593(14) -0.0149(11)
C60 0.0618(14) 0.0486(14) 0.116(2) -0.0362(14) 0.0593(14) -0.0149(11)
C61 0.0618(14) 0.0486(14) 0.116(2) -0.0362(14) 0.0593(14) -0.0149(11)
C62 0.0264(19) 0.065(3) 0.039(2) -0.012(2) 0.0063(16) -0.0084(19)
C63 0.0222(17) 0.067(3) 0.0247(17) -0.0186(18) 0.0008(14) -0.0002(18)
C64 0.0185(17) 0.073(3) 0.042(2) -0.017(2) -0.0002(15) 0.0017(19)
C65 0.028(2) 0.060(3) 0.043(2) -0.016(2) -0.0027(17) 0.0068(19)
C66 0.036(3) 0.065(4) 0.100(4) -0.013(3) -0.006(3) 0.016(2)
N1 0.0177(13) 0.047(2) 0.0275(14) -0.0135(13) 0.0059(11) -0.0002(13)
N2 0.0186(13) 0.042(2) 0.0278(15) -0.0068(13) 0.0025(11) 0.0017(13)
N3 0.0248(14) 0.0327(19) 0.0238(14) -0.0048(12) -0.0019(11) -0.0001(13)
N4 0.0218(14) 0.049(2) 0.0234(14) -0.0082(13) -0.0007(11) 0.0036(13)
N5 0.0168(13) 0.0406(19) 0.0248(14) -0.0102(13) 0.0015(11) 0.0012(12)
N6 0.0299(16) 0.042(2) 0.0312(16) -0.0013(14) 0.0133(13) 0.0061(14)
N7 0.0179(13) 0.056(2) 0.0262(14) -0.0145(14) 0.0037(11) 0.0027(13)
N8 0.0214(14) 0.042(2) 0.0314(15) -0.0115(14) -0.0011(12) 0.0020(13)
N9 0.0273(16) 0.0358(18) 0.0254(14) -0.0032(13) -0.0054(12) 0.0029(13)
N10 0.0280(16) 0.060(2) 0.0304(16) -0.0211(16) 0.0038(13) -0.0032(15)
N11 0.0205(14) 0.0388(19) 0.0372(17) -0.0127(14) 0.0048(12) 0.0035(13)
N12 0.0311(16) 0.042(2) 0.0405(18) -0.0098(15) 0.0188(14) -0.0013(14)
O2 0.0204(11) 0.0399(16) 0.0304(13) -0.0114(11) 0.0002(10) 0.0027(10)
O1 0.0232(12) 0.0394(16) 0.0360(14) -0.0093(12) 0.0009(10) 0.0038(11)
O4 0.0189(12) 0.0543(18) 0.0355(14) -0.0173(12) 0.0008(10) -0.0001(11)
O3 0.0235(13) 0.0456(17) 0.0455(16) -0.0172(13) -0.0022(11) 0.0046(12)
Cl1 0.0374(5) 0.0390(6) 0.0333(5) 0.0059(4) -0.0014(4) -0.0027(4)
Cl2 0.0373(5) 0.0367(6) 0.0380(5) 0.0056(4) 0.0106(4) 0.0016(4)
Co1 0.0161(2) 0.0424(3) 0.0239(2) -0.0112(2) 0.00104(16) 0.0032(2)
Co2 0.0179(2) 0.0456(3) 0.0297(2) -0.0162(2) 0.00205(18) 0.0022(2)
Cd1 0.01763(15) 0.0297(2) 0.01952(15) -0.00473(14) 0.00129(11) 0.00133(14)
Cd2 0.01709(15) 0.0344(2) 0.01911(15) -0.00273(14) 0.00217(11) 0.00216(14)
C67 0.081(6) 0.242(14) 0.296(17) -0.202(14) -0.018(9) 0.030(7)
C68 0.056(5) 0.129(8) 0.57(3) -0.160(12) 0.056(9) -0.011(5)
C69 0.236(14) 0.103(8) 0.280(17) 0.018(9) -0.094(13) 0.014(8)
N13 0.071(4) 0.080(4) 0.177(7) -0.044(4) 0.030(4) 0.006(3)
O5 0.216(8) 0.115(5) 0.132(5) -0.025(4) -0.033(5) -0.024(5)

loop_
_atom_type_symbol
_atom_type_description
_atom_type_scat_dispersion_real
_atom_type_scat_dispersion_imag
_atom_type_scat_source
C C 0.0033 0.0016 'International Tables Vol C Tables 4.2.6.8 and 6.1.1.4'
H H 0.0000 0.0000 'International Tables Vol C Tables 4.2.6.8 and 6.1.1.4'
N N 0.0061 0.0033 'International Tables Vol C Tables 4.2.6.8 and 6.1.1.4'
O O 0.0106 0.0060 'International Tables Vol C Tables 4.2.6.8 and 6.1.1.4'
Cl Cl 0.1484 0.1585 'International Tables Vol C Tables 4.2.6.8 and 6.1.1.4'
Co Co 0.3494 0.9721 'International Tables Vol C Tables 4.2.6.8 and 6.1.1.4'
Cd Cd -0.8075 1.2024 'International Tables Vol C Tables 4.2.6.8 and 6.1.1.4'

loop_
_geom_angle_atom_site_label_1
_geom_angle_atom_site_label_2
_geom_angle_atom_site_label_3
_geom_angle
_geom_angle_site_symmetry_1
_geom_angle_site_symmetry_3
N1 C1 C2 111.6(3) . .
N1 C1 H1 124.2 . .
C2 C1 H1 124.2 . .
C3 C2 C1 106.1(3) . .
C3 C2 H2 126.9 . .
C1 C2 H2 126.9 . .
C2 C3 C4 107.0(3) . .
C2 C3 H3 126.5 . .
C4 C3 H3 126.5 . .
N1 C4 C5 123.3(3) . .
N1 C4 C3 108.8(3) . .
C5 C4 C3 127.9(3) . .
C6 C5 C4 124.3(3) . .
C6 C5 C10 118.6(3) . .
C4 C5 C10 117.1(3) . .
C5 C6 N2 124.2(3) . .
C5 C6 C7 128.5(3) . .
N2 C6 C7 107.0(3) . .
C8 C7 C6 107.5(3) . .
C8 C7 H7 126.3 . .
C6 C7 H7 126.3 . .
C7 C8 C9 106.3(3) . .
C7 C8 H8 126.9 . .
C9 C8 H8 126.9 . .
N2 C9 C8 112.1(3) . .
N2 C9 H9 123.9 . .
C8 C9 H9 123.9 . .
C11 C10 C14 116.4(3) . .
C11 C10 C5 122.0(4) . .
C14 C10 C5 121.5(3) . .
C10 C11 C12 121.0(4) . .
C10 C11 H11 119.5 . .
C12 C11 H11 119.5 . .
N3 C12 C11 121.8(3) . .
N3 C12 H12 119.1 . .
C11 C12 H12 119.1 . .
N3 C13 C14 123.2(4) . .
N3 C13 H13 118.4 . .
C14 C13 H13 118.4 . .
C13 C14 C10 119.7(3) . .
C13 C14 H14 120.2 . .
C10 C14 H14 120.2 . .
N4 C15 C16 110.6(3) . .
N4 C15 H15 124.7 . .
C16 C15 H15 124.7 . .
C17 C16 C15 107.3(4) . .
C17 C16 H16 126.3 . .
C15 C16 H16 126.3 . .
C16 C17 C18 106.8(3) . .
C16 C17 H17 126.6 . .
C18 C17 H17 126.6 . .
C19 C18 N4 125.0(3) . .
C19 C18 C17 126.6(3) . .
N4 C18 C17 108.3(3) . .
C18 C19 C20 124.1(3) . .
C18 C19 C24 117.8(3) . .
C20 C19 C24 118.1(3) . .
N5 C20 C19 122.6(3) . .
N5 C20 C21 107.6(3) . .
C19 C20 C21 129.2(3) . .
C22 C21 C20 108.1(3) . .
C22 C21 H21 126.0 . .
C20 C21 H21 126.0 . .
C21 C22 C23 106.4(3) . .
C21 C22 H22 126.8 . .
C23 C22 H22 126.8 . .
N5 C23 C22 111.7(3) . .
N5 C23 H23 124.1 . .
C22 C23 H23 124.1 . .
C28 C24 C25 116.6(3) . .
C28 C24 C19 121.6(4) . .
C25 C24 C19 121.6(4) . .
C24 C25 C26 120.7(4) . .
C24 C25 H25 119.6 . .
C26 C25 H25 119.6 . .
N6 C26 C25 122.6(4) . .
N6 C26 H26 118.7 . .
C25 C26 H26 118.7 . .
N6 C27 C28 121.7(4) . .
N6 C27 H27 119.1 . .
C28 C27 H27 119.1 . .
C24 C28 C27 120.9(4) . .
C24 C28 H28 119.6 . .
C27 C28 H28 119.6 . .
C30 C29 H29A 109.5 . .
C30 C29 H29B 109.5 . .
H29A C29 H29B 109.5 . .
C30 C29 H29C 109.5 . .
H29A C29 H29C 109.5 . .
H29B C29 H29C 109.5 . .
O2 C30 C31 125.4(3) . .
O2 C30 C29 115.3(3) . .
C31 C30 C29 119.2(3) . .
C30 C31 C32 125.2(3) . .
C30 C31 H31 117.4 . .
C32 C31 H31 117.4 . .
O1 C32 C31 124.8(4) . .
O1 C32 C33 115.0(4) . .
C31 C32 C33 120.2(3) . .
C32 C33 H33A 109.5 . .
C32 C33 H33B 109.5 . .
H33A C33 H33B 109.5 . .
C32 C33 H33C 109.5 . .
H33A C33 H33C 109.5 . .
H33B C33 H33C 109.5 . .
N7 C34 C35 111.2(4) . .
N7 C34 H34 124.4 . .
C35 C34 H34 124.4 . .
C36 C35 C34 107.6(4) . .
C36 C35 H35 126.2 . .
C34 C35 H35 126.2 . .
C35 C36 C37 106.3(4) . .
C35 C36 H36 126.9 . .
C37 C36 H36 126.9 . .
N7 C37 C38 123.0(3) . .
N7 C37 C36 109.4(3) . .
C38 C37 C36 127.5(3) . .
C39 C38 C37 124.4(3) . .
C39 C38 C43 119.0(3) . .
C37 C38 C43 116.6(3) . .
N8 C39 C38 123.6(3) . .
N8 C39 C40 107.9(3) . .
C38 C39 C40 128.3(3) . .
C41 C40 C39 108.2(3) . .
C41 C40 H40 125.9 . .
C39 C40 H40 125.9 . .
C40 C41 C42 106.5(4) . .
C40 C41 H41 126.7 . .
C42 C41 H41 126.7 . .
N8 C42 C41 110.8(3) . .
N8 C42 H42 124.6 . .
C41 C42 H42 124.6 . .
C44 C43 C47 116.7(3) . .
C44 C43 C38 123.6(3) . .
C47 C43 C38 119.6(4) . .
C43 C44 C45 120.2(4) . .
C43 C44 H44 119.9 . .
C45 C44 H44 119.9 . .
N9 C45 C44 122.3(4) . .
N9 C45 H45 118.9 . .
C44 C45 H45 118.9 . .
N9 C46 C47 122.6(4) . .
N9 C46 H46 118.7 . .
C47 C46 H46 118.7 . .
C46 C47 C43 120.4(4) . .
C46 C47 H47 119.8 . .
C43 C47 H47 119.8 . .
N10 C48 C49 110.6(4) . .
N10 C48 H48 124.7 . .
C49 C48 H48 124.7 . .
C50 C49 C48 107.1(4) . .
C50 C49 H49 126.5 . .
C48 C49 H49 126.5 . .
C49 C50 C51 107.2(4) . .
C49 C50 H50 126.4 . .
C51 C50 H50 126.4 . .
N10 C51 C52 124.0(4) . .
N10 C51 C50 108.5(4) . .
C52 C51 C50 127.3(4) . .
C51 C52 C53 125.0(3) . .
C51 C52 C57 117.8(4) . .
C53 C52 C57 117.0(4) . .
C52 C53 N11 122.0(4) . .
C52 C53 C54 129.2(4) . .
N11 C53 C54 108.6(4) . .
C55 C54 C53 106.9(4) . .
C55 C54 H54 126.6 . .
C53 C54 H54 126.6 . .
C54 C55 C56 107.8(4) . .
C54 C55 H55 126.1 . .
C56 C55 H55 126.1 . .
N11 C56 C55 111.0(4) . .
N11 C56 H56 124.5 . .
C55 C56 H56 124.5 . .
C61 C57 C58 115.9(4) . .
C61 C57 C52 120.4(4) . .
C58 C57 C52 123.7(4) . .
C57 C58 C59 120.1(4) . .
C57 C58 H58 119.9 . .
C59 C58 H58 119.9 . .
N12 C59 C58 124.4(4) . .
N12 C59 H59 117.8 . .
C58 C59 H59 117.8 . .
N12 C60 C61 120.5(4) . .
N12 C60 H60 119.7 . .
C61 C60 H60 119.7 . .
C57 C61 C60 122.0(4) . .
C57 C61 H61 119.0 . .
C60 C61 H61 119.0 . .
C63 C62 H62A 109.5 . .
C63 C62 H62B 109.5 . .
H62A C62 H62B 109.5 . .
C63 C62 H62C 109.5 . .
H62A C62 H62C 109.5 . .
H62B C62 H62C 109.5 . .
O4 C63 C64 125.1(4) . .
O4 C63 C62 116.0(4) . .
C64 C63 C62 118.8(3) . .
C63 C64 C65 125.1(4) . .
C63 C64 H64 117.4 . .
C65 C64 H64 117.4 . .
O3 C65 C64 124.7(4) . .
O3 C65 C66 115.1(4) . .
C64 C65 C66 120.2(4) . .
C65 C66 H66A 109.5 . .
C65 C66 H66B 109.5 . .
H66A C66 H66B 109.5 . .
C65 C66 H66C 109.5 . .
H66A C66 H66C 109.5 . .
H66B C66 H66C 109.5 . .
C1 N1 C4 106.4(3) . .
C1 N1 Co1 126.0(2) . .
C4 N1 Co1 126.7(2) . .
C9 N2 C6 107.1(3) . .
C9 N2 Co1 126.3(3) . .
C6 N2 Co1 125.6(3) . .
C13 N3 C12 117.9(3) . .
C13 N3 Cd1 120.8(2) . .
C12 N3 Cd1 121.0(2) . .
C15 N4 C18 106.9(3) . .
C15 N4 Co1 126.8(3) . .
C18 N4 Co1 125.9(2) . .
C23 N5 C20 106.2(3) . .
C23 N5 Co1 126.7(2) . .
C20 N5 Co1 126.0(2) . .
C26 N6 C27 117.6(3) . .
C26 N6 Cd2 122.9(2) . .
C27 N6 Cd2 119.5(2) . .
C34 N7 C37 105.6(3) . .
C34 N7 Co2 126.8(3) . .
C37 N7 Co2 126.4(2) . .
C42 N8 C39 106.5(3) . .
C42 N8 Co2 127.3(3) . .
C39 N8 Co2 125.9(3) . .
C46 N9 C45 117.8(3) . .
C46 N9 Cd2 119.1(3) . .
C45 N9 Cd2 123.0(3) . .
C48 N10 C51 106.5(3) . .
C48 N10 Co2 126.8(3) . .
C51 N10 Co2 125.7(3) . .
C56 N11 C53 105.7(3) . .
C56 N11 Co2 126.6(3) . .
C53 N11 Co2 127.3(3) . .
C59 N12 C60 116.9(4) . .
C59 N12 Cd1 125.5(3) . 1_566
C60 N12 Cd1 117.6(3) . 1_566
C30 O2 Co1 124.1(3) . .
C32 O1 Co1 125.4(3) . .
C63 O4 Co2 124.8(3) . .
C65 O3 Co2 125.1(3) . .
O1 Co1 N4 91.30(12) . .
O1 Co1 O2 94.61(10) . .
N4 Co1 O2 87.94(12) . .
O1 Co1 N2 88.01(12) . .
N4 Co1 N2 90.05(12) . .
O2 Co1 N2 176.73(11) . .
O1 Co1 N1 88.75(12) . .
N4 Co1 N1 178.89(13) . .
O2 Co1 N1 90.96(11) . .
N2 Co1 N1 91.06(12) . .
O1 Co1 N5 175.77(11) . .
N4 Co1 N5 90.70(12) . .
O2 Co1 N5 89.18(11) . .
N2 Co1 N5 88.26(12) . .
N1 Co1 N5 89.33(12) . .
O3 Co2 O4 94.90(11) . .
O3 Co2 N7 88.94(12) . .
O4 Co2 N7 90.60(12) . .
O3 Co2 N11 175.81(12) . .
O4 Co2 N11 88.93(12) . .
N7 Co2 N11 89.32(13) . .
O3 Co2 N10 90.83(13) . .
O4 Co2 N10 88.08(12) . .
N7 Co2 N10 178.64(14) . .
N11 Co2 N10 90.99(14) . .
O3 Co2 N8 87.61(12) . .
O4 Co2 N8 177.00(12) . .
N7 Co2 N8 91.10(13) . .
N11 Co2 N8 88.62(13) . .
N10 Co2 N8 90.23(13) . .
N3 Cd1 N3 180.00(10) 3_554 .
N3 Cd1 N12 90.99(10) 3_554 3_565
N3 Cd1 N12 89.01(10) . 3_565
N3 Cd1 N12 89.01(10) 3_554 1_544
N3 Cd1 N12 90.99(10) . 1_544
N12 Cd1 N12 180.00(12) 3_565 1_544
N3 Cd1 Cl1 88.39(8) 3_554 3_554
N3 Cd1 Cl1 91.61(8) . 3_554
N12 Cd1 Cl1 90.00(8) 3_565 3_554
N12 Cd1 Cl1 90.00(8) 1_544 3_554
N3 Cd1 Cl1 91.61(8) 3_554 .
N3 Cd1 Cl1 88.39(8) . .
N12 Cd1 Cl1 90.00(8) 3_565 .
N12 Cd1 Cl1 90.00(8) 1_544 .
Cl1 Cd1 Cl1 180.0 3_554 .
N9 Cd2 N9 180.00(10) 3_565 .
N9 Cd2 N6 91.65(10) 3_565 3_565
N9 Cd2 N6 88.35(10) . 3_565
N9 Cd2 N6 88.35(10) 3_565 .
N9 Cd2 N6 91.65(10) . .
N6 Cd2 N6 180.00(10) 3_565 .
N9 Cd2 Cl2 90.39(8) 3_565 3_565
N9 Cd2 Cl2 89.61(8) . 3_565
N6 Cd2 Cl2 90.62(8) 3_565 3_565
N6 Cd2 Cl2 89.38(8) . 3_565
N9 Cd2 Cl2 89.61(8) 3_565 .
N9 Cd2 Cl2 90.39(8) . .
N6 Cd2 Cl2 89.38(8) 3_565 .
N6 Cd2 Cl2 90.62(8) . .
Cl2 Cd2 Cl2 180.00(4) 3_565 .
N13 C67 O5 113.0(9) . .
N13 C67 H67 123.5 . .
O5 C67 H67 123.5 . .
N13 C68 H68A 109.5 . .
N13 C68 H68B 109.5 . .
H68A C68 H68B 109.5 . .
N13 C68 H68C 109.5 . .
H68A C68 H68C 109.5 . .
H68B C68 H68C 109.5 . .
N13 C69 H69A 109.5 . .
N13 C69 H69B 109.5 . .
H69A C69 H69B 109.5 . .
N13 C69 H69C 109.5 . .
H69A C69 H69C 109.5 . .
H69B C69 H69C 109.5 . .
C67 N13 C68 134.3(12) . .
C67 N13 C69 114.6(9) . .
C68 N13 C69 111.1(10) . .

loop_
_geom_bond_atom_site_label_1
_geom_bond_atom_site_label_2
_geom_bond_distance
_geom_bond_site_symmetry_2
C1 N1 1.335(4) .
C1 C2 1.411(5) .
C1 H1 0.9300 .
C2 C3 1.369(5) .
C2 H2 0.9300 .
C3 C4 1.424(5) .
C3 H3 0.9300 .
C4 N1 1.384(4) .
C4 C5 1.406(5) .
C5 C6 1.384(5) .
C5 C10 1.484(5) .
C6 N2 1.399(4) .
C6 C7 1.451(5) .
C7 C8 1.376(5) .
C7 H7 0.9300 .
C8 C9 1.399(5) .
C8 H8 0.9300 .
C9 N2 1.339(5) .
C9 H9 0.9300 .
C10 C11 1.376(5) .
C10 C14 1.398(5) .
C11 C12 1.388(5) .
C11 H11 0.9300 .
C12 N3 1.351(5) .
C12 H12 0.9300 .
C13 N3 1.322(5) .
C13 C14 1.392(5) .
C13 H13 0.9300 .
C14 H14 0.9300 .
C15 N4 1.346(5) .
C15 C16 1.399(5) .
C15 H15 0.9300 .
C16 C17 1.376(6) .
C16 H16 0.9300 .
C17 C18 1.420(5) .
C17 H17 0.9300 .
C18 C19 1.380(5) .
C18 N4 1.396(4) .
C19 C20 1.397(5) .
C19 C24 1.489(5) .
C20 N5 1.393(4) .
C20 C21 1.434(5) .
C21 C22 1.350(5) .
C21 H21 0.9300 .
C22 C23 1.402(5) .
C22 H22 0.9300 .
C23 N5 1.347(4) .
C23 H23 0.9300 .
C24 C28 1.366(6) .
C24 C25 1.378(5) .
C25 C26 1.378(5) .
C25 H25 0.9300 .
C26 N6 1.330(5) .
C26 H26 0.9300 .
C27 N6 1.346(5) .
C27 C28 1.390(5) .
C27 H27 0.9300 .
C28 H28 0.9300 .
C29 C30 1.494(5) .
C29 H29A 0.9600 .
C29 H29B 0.9600 .
C29 H29C 0.9600 .
C30 O2 1.289(4) .
C30 C31 1.381(5) .
C31 C32 1.397(5) .
C31 H31 0.9300 .
C32 O1 1.277(4) .
C32 C33 1.487(5) .
C33 H33A 0.9600 .
C33 H33B 0.9600 .
C33 H33C 0.9600 .
C34 N7 1.337(5) .
C34 C35 1.403(6) .
C34 H34 0.9300 .
C35 C36 1.350(6) .
C35 H35 0.9300 .
C36 C37 1.422(5) .
C36 H36 0.9300 .
C37 N7 1.389(4) .
C37 C38 1.410(5) .
C38 C39 1.397(5) .
C38 C43 1.491(5) .
C39 N8 1.396(4) .
C39 C40 1.419(5) .
C40 C41 1.352(6) .
C40 H40 0.9300 .
C41 C42 1.414(5) .
C41 H41 0.9300 .
C42 N8 1.344(5) .
C42 H42 0.9300 .
C43 C44 1.375(5) .
C43 C47 1.396(6) .
C44 C45 1.389(5) .
C44 H44 0.9300 .
C45 N9 1.341(5) .
C45 H45 0.9300 .
C46 N9 1.340(5) .
C46 C47 1.368(5) .
C46 H46 0.9300 .
C47 H47 0.9300 .
C48 N10 1.340(5) .
C48 C49 1.418(6) .
C48 H48 0.9300 .
C49 C50 1.354(7) .
C49 H49 0.9300 .
C50 C51 1.423(6) .
C50 H50 0.9300 .
C51 N10 1.394(5) .
C51 C52 1.395(6) .
C52 C53 1.401(6) .
C52 C57 1.494(5) .
C53 N11 1.401(4) .
C53 C54 1.426(6) .
C54 C55 1.331(6) .
C54 H54 0.9300 .
C55 C56 1.412(6) .
C55 H55 0.9300 .
C56 N11 1.330(5) .
C56 H56 0.9300 .
C57 C61 1.350(6) .
C57 C58 1.353(6) .
C58 C59 1.382(6) .
C58 H58 0.9300 .
C59 N12 1.305(5) .
C59 H59 0.9300 .
C60 N12 1.329(5) .
C60 C61 1.410(6) .
C60 H60 0.9300 .
C61 H61 0.9300 .
C62 C63 1.496(6) .
C62 H62A 0.9600 .
C62 H62B 0.9600 .
C62 H62C 0.9600 .
C63 O4 1.279(4) .
C63 C64 1.391(6) .
C64 C65 1.402(6) .
C64 H64 0.9300 .
C65 O3 1.282(4) .
C65 C66 1.500(6) .
C66 H66A 0.9600 .
C66 H66B 0.9600 .
C66 H66C 0.9600 .
N1 Co1 1.934(3) .
N2 Co1 1.925(3) .
N3 Cd1 2.402(3) .
N4 Co1 1.917(3) .
N5 Co1 1.937(3) .
N6 Cd2 2.421(3) .
N7 Co2 1.924(3) .
N8 Co2 1.934(3) .
N9 Cd2 2.392(3) .
N10 Co2 1.928(3) .
N11 Co2 1.926(3) .
N12 Cd1 2.413(3) 1_566
O2 Co1 1.922(2) .
O1 Co1 1.906(2) .
O4 Co2 1.915(3) .
O3 Co2 1.905(3) .
Cl1 Cd1 2.5916(9) .
Cl2 Cd2 2.5887(9) .
Cd1 N3 2.402(3) 3_554
Cd1 N12 2.413(3) 3_565
Cd1 N12 2.413(3) 1_544
Cd1 Cl1 2.5916(9) 3_554
Cd2 N9 2.392(3) 3_565
Cd2 N6 2.421(3) 3_565
Cd2 Cl2 2.5887(9) 3_565
C67 N13 1.317(13) .
C67 O5 1.507(16) .
C67 H67 0.9300 .
C68 N13 1.318(8) .
C68 H68A 0.9600 .
C68 H68B 0.9600 .
C68 H68C 0.9600 .
C69 N13 1.518(13) .
C69 H69A 0.9600 .
C69 H69B 0.9600 .
C69 H69C 0.9600 .

loop_
_platon_squeeze_void_nr
_platon_squeeze_void_average_x
_platon_squeeze_void_average_y
_platon_squeeze_void_average_z
_platon_squeeze_void_volume
_platon_squeeze_void_count_electrons
_platon_squeeze_void_content
1 0.001 0.000 0.000 923 334 ' '
2 0.246 0.500 0.500 923 334 ' '
